data_7060313
loop_
_publ_author_name
'Surov, Artem O.'
'Voronin, Alexander P.'
'Vasilev, Nikita A.'
'Ilyukhin, Andrey B.'
'Perlovich, German L.'

_publ_section_title
;
 Novel cocrystals of the potent 1,2,4-thiadiazole-based neuroprotector
 with carboxylic acids: virtual screening, crystal structures and
 solubility performance
;
_journal_issue 6
_journal_name_full 'New Journal of Chemistry'
_journal_page_first 3034
_journal_page_last 3047
_journal_paper_doi 10.1039/D0NJ05644H
_journal_volume 45
_journal_year 2021
_chemical_formula_moiety 'C11 H13 N3 O S, C7 H6 O5, 2.5(H2 O)'
_chemical_formula_sum 'C18 H24 N3 O8.5 S'
_chemical_formula_weight 450.46
_space_group_IT_number 2
_space_group_name_Hall '-P 1'
_space_group_name_H-M_alt 'P -1'
_symmetry_cell_setting triclinic
_symmetry_Int_Tables_number 2
_symmetry_space_group_name_Hall '-P 1'
_symmetry_space_group_name_H-M 'P -1'
_atom_sites_solution_hydrogens mixed
_audit_conform_dict_location ftp://ftp.iucr.org/pub/cif_core.dic
_audit_conform_dict_name cif_core.dic
_audit_conform_dict_version 2.4.3
_audit_creation_date 2021-01-11T23:43:41-00:00
_audit_creation_method 'WinGX routine CIF_UPDATE'
_audit_update_record
;
2021-01-14 deposited with the CCDC.	2021-01-19 downloaded from the CCDC.
;
_cell_angle_alpha 97.589(4)
_cell_angle_beta 113.069(4)
_cell_angle_gamma 93.795(4)
_cell_formula_units_Z 2
_cell_length_a 9.5188(12)
_cell_length_b 9.9520(12)
_cell_length_c 11.8041(15)
_cell_measurement_reflns_used 4844
_cell_measurement_temperature 150(2)
_cell_measurement_theta_max 30.46
_cell_measurement_theta_min 2.35
_cell_volume 1011.2(2)
_computing_cell_refinement 'Bruker SAINT'
_computing_data_collection 'Bruker APEX3'
_computing_data_reduction 'Bruker SAINT'
_computing_molecular_graphics 'Bruker SHELXTL'
_computing_publication_material 'Bruker SHELXTL'
_computing_structure_refinement 'SHELXL-2018/3 (Sheldrick, 2018)'
_computing_structure_solution 'SHELXS-2018 (Sheldrick, 2015)'
_diffrn_ambient_temperature 150(2)
_diffrn_measured_fraction_theta_full 0.996
_diffrn_measured_fraction_theta_max 0.995
_diffrn_measurement_device_type 'Bruker APEX3 CCD'
_diffrn_measurement_method '\f and \w scans'
_diffrn_radiation_monochromator graphite
_diffrn_radiation_type MoK\a
_diffrn_radiation_wavelength 0.71073
_diffrn_reflns_av_R_equivalents 0.0358
_diffrn_reflns_av_unetI/netI 0.0455
_diffrn_reflns_Laue_measured_fraction_full 0.996
_diffrn_reflns_Laue_measured_fraction_max 0.995
_diffrn_reflns_limit_h_max 10
_diffrn_reflns_limit_h_min -11
_diffrn_reflns_limit_k_max 12
_diffrn_reflns_limit_k_min -12
_diffrn_reflns_limit_l_max 14
_diffrn_reflns_limit_l_min -14
_diffrn_reflns_number 11729
_diffrn_reflns_point_group_measured_fraction_full 0.996
_diffrn_reflns_point_group_measured_fraction_max 0.995
_diffrn_reflns_theta_full 25.242
_diffrn_reflns_theta_max 26.022
_diffrn_reflns_theta_min 2.082
_diffrn_standards_number 0
_exptl_absorpt_coefficient_mu 0.215
_exptl_absorpt_correction_T_max 0.7461
_exptl_absorpt_correction_T_min 0.6637
_exptl_absorpt_correction_type multi-scan
_exptl_absorpt_process_details
;
 SADABS 2016/2: Krause, L., Herbst-Irmer, R., Sheldrick G.M. & Stalke D.,
 J. Appl. Cryst. 48 (2015) 3-10
;
_exptl_crystal_colour colourless
_exptl_crystal_density_diffrn 1.479
_exptl_crystal_description block
_exptl_crystal_F_000 474
_exptl_crystal_size_max 0.28
_exptl_crystal_size_mid 0.24
_exptl_crystal_size_min 0.18
_refine_diff_density_max 0.623
_refine_diff_density_min -0.364
_refine_diff_density_rms 0.064
_refine_ls_extinction_method none
_refine_ls_goodness_of_fit_ref 1.182
_refine_ls_hydrogen_treatment mixed
_refine_ls_matrix_type full
_refine_ls_number_parameters 295
_refine_ls_number_reflns 3973
_refine_ls_number_restraints 0
_refine_ls_restrained_S_all 1.182
_refine_ls_R_factor_all 0.0766
_refine_ls_R_factor_gt 0.0618
_refine_ls_shift/su_max 0
_refine_ls_shift/su_mean 0
_refine_ls_structure_factor_coef Fsqd
_refine_ls_weighting_details 'w=1/[\s^2^(Fo^2^)+(0.0500P)^2^+1.0000P] where P=(Fo^2^+2Fc^2^)/3'
_refine_ls_weighting_scheme calc
_refine_ls_wR_factor_gt 0.136
_refine_ls_wR_factor_ref 0.142
_reflns_Friedel_coverage 0
_reflns_number_gt 3289
_reflns_number_total 3973
_reflns_threshold_expression 'I > 2\s(I)'
_cod_data_source_file d0nj05644h2.cif
_cod_data_source_block TDZH_GA
_cod_depositor_comments 'Adding full bibliography for 7060311--7060315.cif.'
_cod_original_formula_sum 'C18 H24 N3 O8.50 S'
_cod_database_code 7060313
_shelx_estimated_absorpt_t_min 0.942
_shelx_estimated_absorpt_t_max 0.962

loop_
_symmetry_equiv_pos_as_xyz
'x, y, z'
'-x, -y, -z'

loop_
_atom_site_label
_atom_site_type_symbol
_atom_site_fract_x
_atom_site_fract_y
_atom_site_fract_z
_atom_site_U_iso_or_equiv
_atom_site_adp_type
_atom_site_occupancy
_atom_site_site_symmetry_order
_atom_site_calc_flag
_atom_site_refinement_flags_posn
_atom_site_refinement_flags_adp
_atom_site_refinement_flags_occupancy
_atom_site_disorder_assembly
_atom_site_disorder_group
S1 S -0.05397(8) 0.19234(7) 0.48408(7) 0.0221(2) Uani 1 1 d . . . . .
O2 O 0.3028(2) 0.42068(19) 0.30580(18) 0.0260(5) Uani 1 1 d . . . . .
H2 H 0.249889 0.381091 0.33555 0.031 Uiso 1 1 d R U . . .
O3 O 0.3460(2) 0.58078(19) 0.47241(17) 0.0234(4) Uani 1 1 d . . . . .
O4 O 0.5695(2) 0.63032(19) 0.06662(17) 0.0258(5) Uani 1 1 d . . . . .
H31 H 0.607342 0.685151 0.04198 0.031 Uiso 0.5 1 d R U P . .
H32 H 0.522642 0.550051 0.02868 0.031 Uiso 0.5 1 d R U P . .
O5 O 0.7173(2) 0.87361(19) 0.20662(18) 0.0278(5) Uani 1 1 d . . . . .
H4 H 0.770966 0.945442 0.258318 0.033 Uiso 1 1 d R U . . .
O6 O 0.6888(2) 0.96576(19) 0.42548(18) 0.0266(5) Uani 1 1 d . . . . .
H5 H 0.693191 0.979923 0.503989 0.032 Uiso 1 1 d R U . . .
O7 O 0.5170(4) 0.1805(3) 0.3191(3) 0.0413(8) Uani 0.75 1 d . . P A 1
H11 H 0.586097 0.122926 0.341405 0.05 Uiso 0.75 1 d R U P A 1
H12 H 0.558797 0.250426 0.377305 0.05 Uiso 0.75 1 d R U P A 1
O7B O 0.4867(14) 0.1065(13) 0.2372(13) 0.068(3) Uiso 0.25 1 d . . P B 2
H11B H 0.444196 0.162487 0.183745 0.081 Uiso 0.25 1 d R U P B 2
H12B H 0.496466 0.040337 0.178805 0.081 Uiso 0.25 1 d R U P B 2
N1 N -0.0671(3) 0.0969(2) 0.3521(2) 0.0239(5) Uani 1 1 d . . . . .
N2 N 0.1201(2) 0.2750(2) 0.3839(2) 0.0183(5) Uani 1 1 d . . . . .
N3 N 0.1569(3) 0.4273(2) 0.5644(2) 0.0210(5) Uani 1 1 d . . . . .
H3A H 0.221355 0.478015 0.545775 0.025 Uiso 1 1 calc R U . . .
C1 C 0.0314(3) 0.1550(3) 0.3149(3) 0.0204(6) Uani 1 1 d . . . . .
C2 C 0.0864(3) 0.3116(3) 0.4822(2) 0.0170(5) Uani 1 1 d . . . . .
C3 C 0.0527(4) 0.0849(3) 0.2037(3) 0.0306(7) Uani 1 1 d . . . . .
H3D H 0.110487 0.149534 0.175531 0.037 Uiso 0.75 1 calc R U P C 1
H3E H -0.048811 0.05208 0.134149 0.037 Uiso 0.75 1 calc R U P C 1
H3B H -0.047118 0.029213 0.149389 0.037 Uiso 0.25 1 calc R U P D 2
H3C H 0.066091 0.157948 0.158046 0.037 Uiso 0.25 1 calc R U P D 2
O1 O 0.2892(5) 0.0039(5) 0.3479(4) 0.0312(10) Uani 0.75 1 d . . P E 1
H1 H 0.331206 0.055446 0.322035 0.037 Uiso 0.75 1 d R U P E 1
C4 C 0.1438(5) -0.0384(4) 0.2418(4) 0.0287(10) Uani 0.75 1 d . . P E 1
H4A H 0.080268 -0.102004 0.267419 0.034 Uiso 0.75 1 calc R U P E 1
C5 C 0.1669(6) -0.1172(5) 0.1337(4) 0.0431(12) Uani 0.75 1 d . . P E 1
H5A H 0.067021 -0.144875 0.06288 0.065 Uiso 0.75 1 calc R U P E 1
H5B H 0.233723 -0.059251 0.109197 0.065 Uiso 0.75 1 calc R U P E 1
H5C H 0.214997 -0.198649 0.158713 0.065 Uiso 0.75 1 calc R U P E 1
O1B O 0.2837(18) 0.0299(14) 0.3200(12) 0.025(4) Uiso 0.25 1 d . . P E 2
H1B H 0.341337 0.075286 0.299466 0.03 Uiso 0.25 1 d R U P E 2
C4B C 0.165(2) 0.0012(18) 0.2078(17) 0.044(5) Uiso 0.25 1 d . . P E 2
H4BA H 0.197713 0.003486 0.137073 0.09(6) Uiso 0.25 1 calc R . P E 2
C5B C 0.0861(18) -0.1431(15) 0.2052(14) 0.046(4) Uiso 0.25 1 d . . P E 2
H5BA H -0.002821 -0.171719 0.125144 0.069 Uiso 0.25 1 calc R U P E 2
H5BB H 0.159905 -0.209375 0.215171 0.069 Uiso 0.25 1 calc R U P E 2
H5BC H 0.051714 -0.138271 0.273593 0.069 Uiso 0.25 1 calc R U P E 2
C6 C 0.1428(3) 0.4791(3) 0.6754(3) 0.0225(6) Uani 1 1 d . . . . .
C7 C 0.2356(3) 0.6014(3) 0.7447(3) 0.0277(7) Uani 1 1 d . . . . .
H7A H 0.30318 0.645587 0.71558 0.033 Uiso 1 1 calc R U . . .
C8 C 0.2288(4) 0.6580(3) 0.8561(3) 0.0386(8) Uani 1 1 d . . . . .
H8A H 0.292722 0.740529 0.903176 0.046 Uiso 1 1 calc R U . . .
C9 C 0.1301(4) 0.5957(4) 0.8995(3) 0.0443(9) Uani 1 1 d . . . . .
H9A H 0.125506 0.635203 0.97552 0.053 Uiso 1 1 calc R U . . .
C10 C 0.0386(4) 0.4755(4) 0.8307(3) 0.0421(9) Uani 1 1 d . . . . .
H10A H -0.028951 0.431832 0.860234 0.051 Uiso 1 1 calc R U . . .
C11 C 0.0435(4) 0.4175(3) 0.7192(3) 0.0327(7) Uani 1 1 d . . . . .
H11A H -0.021377 0.335165 0.672551 0.039 Uiso 1 1 calc R U . . .
C12 C 0.3625(3) 0.5428(3) 0.3751(2) 0.0194(6) Uani 1 1 d . . . . .
C13 C 0.4504(3) 0.6295(3) 0.3266(2) 0.0177(6) Uani 1 1 d . . . . .
C14 C 0.4636(3) 0.5875(3) 0.2139(2) 0.0187(6) Uani 1 1 d . . . . .
H14A H 0.411834 0.50176 0.163918 0.022 Uiso 1 1 calc R U . . .
C15 C 0.5520(3) 0.6708(3) 0.1748(2) 0.0186(6) Uani 1 1 d . . . . .
C16 C 0.6290(3) 0.7975(3) 0.2482(2) 0.0194(6) Uani 1 1 d . . . . .
C17 C 0.6126(3) 0.8400(3) 0.3591(2) 0.0192(6) Uani 1 1 d . . . . .
C18 C 0.5245(3) 0.7567(3) 0.3983(3) 0.0197(6) Uani 1 1 d . . . . .
H18A H 0.514487 0.786235 0.474382 0.024 Uiso 1 1 calc R U . . .
O101 O 0.5336(11) 1.0030(14) -0.0058(11) 0.074(3) Uiso 0.4 1 d . . P F 1
O102 O 0.7232(9) 0.7607(8) -0.0588(7) 0.072(2) Uiso 0.44 1 d . . P G 1
O201 O 0.6468(8) 0.8232(7) -0.0581(6) 0.0712(18) Uiso 0.48 1 d . . P H 2
O202 O 0.473(3) 1.061(3) 0.040(2) 0.093(8) Uiso 0.18 1 d . . P I 2

loop_
_atom_site_aniso_label
_atom_site_aniso_U_11
_atom_site_aniso_U_22
_atom_site_aniso_U_33
_atom_site_aniso_U_23
_atom_site_aniso_U_13
_atom_site_aniso_U_12
S1 0.0238(4) 0.0201(4) 0.0254(4) 0.0050(3) 0.0136(3) -0.0033(3)
O2 0.0330(12) 0.0210(10) 0.0276(11) -0.0032(8) 0.0205(9) -0.0100(8)
O3 0.0271(11) 0.0222(10) 0.0244(10) 0.0002(8) 0.0163(9) -0.0018(8)
O4 0.0335(12) 0.0244(10) 0.0192(10) -0.0009(8) 0.0135(9) -0.0077(8)
O5 0.0328(12) 0.0227(10) 0.0275(11) -0.0008(9) 0.0158(9) -0.0112(8)
O6 0.0302(12) 0.0181(10) 0.0287(11) -0.0048(8) 0.0135(9) -0.0091(8)
O7 0.051(2) 0.0355(17) 0.0405(18) 0.0052(15) 0.0223(16) 0.0071(14)
N1 0.0245(13) 0.0186(12) 0.0280(13) 0.0031(10) 0.0112(11) -0.0038(9)
N2 0.0182(12) 0.0171(11) 0.0204(11) 0.0024(9) 0.0093(10) -0.0007(9)
N3 0.0208(13) 0.0208(12) 0.0213(12) 0.0026(10) 0.0092(10) -0.0016(9)
C1 0.0180(14) 0.0175(13) 0.0236(14) 0.0065(11) 0.0054(12) 0.0006(10)
C2 0.0155(13) 0.0148(13) 0.0221(13) 0.0054(11) 0.0083(11) 0.0015(10)
C3 0.0291(17) 0.0322(17) 0.0270(16) -0.0053(13) 0.0122(13) -0.0039(13)
O1 0.032(2) 0.042(2) 0.018(2) 0.0050(18) 0.0081(16) 0.0101(16)
C4 0.036(3) 0.018(2) 0.026(2) -0.0050(18) 0.010(2) -0.0032(17)
C5 0.065(3) 0.033(2) 0.028(2) -0.0005(19) 0.015(2) 0.016(2)
C6 0.0246(16) 0.0223(14) 0.0215(14) 0.0057(12) 0.0086(12) 0.0100(11)
C7 0.0297(17) 0.0243(15) 0.0266(16) 0.0041(13) 0.0081(13) 0.0073(12)
C8 0.044(2) 0.0318(18) 0.0265(17) -0.0050(14) 0.0013(15) 0.0154(15)
C9 0.060(3) 0.052(2) 0.0254(17) 0.0043(16) 0.0195(17) 0.0235(19)
C10 0.053(2) 0.049(2) 0.0329(18) 0.0081(16) 0.0248(17) 0.0111(17)
C11 0.0369(19) 0.0342(17) 0.0308(17) 0.0012(14) 0.0192(15) 0.0033(14)
C12 0.0170(14) 0.0201(14) 0.0200(14) 0.0009(11) 0.0076(11) -0.0001(10)
C13 0.0151(13) 0.0181(13) 0.0197(13) 0.0037(11) 0.0068(11) 0.0016(10)
C14 0.0175(14) 0.0131(13) 0.0217(14) 0.0005(11) 0.0054(11) -0.0030(10)
C15 0.0190(14) 0.0203(14) 0.0153(13) 0.0030(11) 0.0061(11) 0.0014(10)
C16 0.0170(14) 0.0210(14) 0.0222(14) 0.0088(11) 0.0088(11) 0.0009(10)
C17 0.0161(14) 0.0152(13) 0.0222(14) 0.0007(11) 0.0045(11) -0.0003(10)
C18 0.0183(14) 0.0210(14) 0.0207(14) 0.0009(11) 0.0097(11) 0.0018(10)

loop_
_atom_type_symbol
_atom_type_description
_atom_type_scat_dispersion_real
_atom_type_scat_dispersion_imag
_atom_type_scat_source
C C 0.0033 0.0016 'International Tables Vol C Tables 4.2.6.8 and 6.1.1.4'
H H 0 0 'International Tables Vol C Tables 4.2.6.8 and 6.1.1.4'
N N 0.0061 0.0033 'International Tables Vol C Tables 4.2.6.8 and 6.1.1.4'
O O 0.0106 0.006 'International Tables Vol C Tables 4.2.6.8 and 6.1.1.4'
S S 0.1246 0.1234 'International Tables Vol C Tables 4.2.6.8 and 6.1.1.4'

loop_
_geom_angle_atom_site_label_1
_geom_angle_atom_site_label_2
_geom_angle_atom_site_label_3
_geom_angle
_geom_angle_site_symmetry_1
_geom_angle_site_symmetry_3
_geom_angle_publ_flag
N1 S1 C2 92.21(12) . . ?
C12 O2 H2 108.9 . . ?
C15 O4 H31 117.4 . . ?
C15 O4 H32 113.3 . . ?
H31 O4 H32 128.4 . . ?
C16 O5 H4 114.7 . . ?
C17 O6 H5 112.7 . . ?
H11 O7 H12 102.3 . . ?
H11B O7B H12B 95.7 . . ?
C1 N1 S1 108.50(18) . . ?
C2 N2 C1 109.6(2) . . ?
C2 N3 C6 129.6(2) . . ?
C2 N3 H3A 115.2 . . ?
C6 N3 H3A 115.2 . . ?
N1 C1 N2 119.0(2) . . ?
N1 C1 C3 119.8(2) . . ?
N2 C1 C3 121.1(2) . . ?
N2 C2 N3 121.3(2) . . ?
N2 C2 S1 110.75(18) . . ?
N3 C2 S1 128.0(2) . . ?
C4B C3 C1 125.4(8) . . ?
C1 C3 C4 108.4(3) . . ?
C1 C3 H3D 110 . . ?
C4 C3 H3D 110 . . ?
C1 C3 H3E 110 . . ?
C4 C3 H3E 110 . . ?
H3D C3 H3E 108.4 . . ?
C4B C3 H3B 106 . . ?
C1 C3 H3B 106 . . ?
C4B C3 H3C 106 . . ?
C1 C3 H3C 106 . . ?
H3B C3 H3C 106.3 . . ?
C4 O1 H1 101.7 . . ?
O1 C4 C5 110.8(4) . . ?
O1 C4 C3 111.9(3) . . ?
C5 C4 C3 111.8(4) . . ?
O1 C4 H4A 107.3 . . ?
C5 C4 H4A 107.3 . . ?
C3 C4 H4A 107.3 . . ?
C4 C5 H5A 109.5 . . ?
C4 C5 H5B 109.5 . . ?
H5A C5 H5B 109.5 . . ?
C4 C5 H5C 109.5 . . ?
H5A C5 H5C 109.5 . . ?
H5B C5 H5C 109.5 . . ?
C4B O1B H1B 97.1 . . ?
O1B C4B C3 110.2(14) . . ?
O1B C4B C5B 104.4(14) . . ?
C3 C4B C5B 102.8(13) . . ?
O1B C4B H4BA 112.9 . . ?
C3 C4B H4BA 112.9 . . ?
C5B C4B H4BA 112.9 . . ?
C4B C5B H5BA 109.5 . . ?
C4B C5B H5BB 109.5 . . ?
H5BA C5B H5BB 109.5 . . ?
C4B C5B H5BC 109.5 . . ?
H5BA C5B H5BC 109.5 . . ?
H5BB C5B H5BC 109.5 . . ?
C11 C6 C7 118.9(3) . . ?
C11 C6 N3 124.3(3) . . ?
C7 C6 N3 116.8(3) . . ?
C8 C7 C6 120.0(3) . . ?
C8 C7 H7A 120 . . ?
C6 C7 H7A 120 . . ?
C9 C8 C7 120.8(3) . . ?
C9 C8 H8A 119.6 . . ?
C7 C8 H8A 119.6 . . ?
C10 C9 C8 119.0(3) . . ?
C10 C9 H9A 120.5 . . ?
C8 C9 H9A 120.5 . . ?
C9 C10 C11 121.0(3) . . ?
C9 C10 H10A 119.5 . . ?
C11 C10 H10A 119.5 . . ?
C10 C11 C6 120.2(3) . . ?
C10 C11 H11A 119.9 . . ?
C6 C11 H11A 119.9 . . ?
O3 C12 O2 122.5(2) . . ?
O3 C12 C13 122.8(2) . . ?
O2 C12 C13 114.7(2) . . ?
C18 C13 C14 119.6(2) . . ?
C18 C13 C12 118.0(2) . . ?
C14 C13 C12 122.4(2) . . ?
C15 C14 C13 120.1(2) . . ?
C15 C14 H14A 120 . . ?
C13 C14 H14A 120 . . ?
O4 C15 C14 121.0(2) . . ?
O4 C15 C16 118.6(2) . . ?
C14 C15 C16 120.3(2) . . ?
O5 C16 C17 123.0(2) . . ?
O5 C16 C15 117.8(2) . . ?
C17 C16 C15 119.3(2) . . ?
O6 C17 C18 123.1(2) . . ?
O6 C17 C16 116.4(2) . . ?
C18 C17 C16 120.5(2) . . ?
C17 C18 C13 120.2(2) . . ?
C17 C18 H18A 119.9 . . ?
C13 C18 H18A 119.9 . . ?

loop_
_geom_bond_atom_site_label_1
_geom_bond_atom_site_label_2
_geom_bond_distance
_geom_bond_site_symmetry_2
_geom_bond_publ_flag
S1 N1 1.669(2) . ?
S1 C2 1.736(3) . ?
O2 C12 1.323(3) . ?
O2 H2 0.825 . ?
O3 C12 1.234(3) . ?
O4 C15 1.365(3) . ?
O4 H31 0.7809 . ?
O4 H32 0.86 . ?
O5 C16 1.363(3) . ?
O5 H4 0.8583 . ?
O6 C17 1.372(3) . ?
O6 H5 0.9027 . ?
O7 H11 0.8855 . ?
O7 H12 0.859 . ?
O7B H11B 0.8912 . ?
O7B H12B 0.9249 . ?
N1 C1 1.314(3) . ?
N2 C2 1.334(3) . ?
N2 C1 1.368(3) . ?
N3 C2 1.345(3) . ?
N3 C6 1.403(3) . ?
N3 H3A 0.88 . ?
C1 C3 1.494(4) . ?
C3 C4B 1.390(17) . ?
C3 C4 1.563(5) . ?
C3 H3D 0.99 . ?
C3 H3E 0.99 . ?
C3 H3B 0.99 . ?
C3 H3C 0.99 . ?
O1 C4 1.444(6) . ?
O1 H1 0.791 . ?
C4 C5 1.507(6) . ?
C4 H4A 1 . ?
C5 H5A 0.98 . ?
C5 H5B 0.98 . ?
C5 H5C 0.98 . ?
O1B C4B 1.34(2) . ?
O1B H1B 0.815 . ?
C4B C5B 1.57(2) . ?
C4B H4BA 1 . ?
C5B H5BA 0.98 . ?
C5B H5BB 0.98 . ?
C5B H5BC 0.98 . ?
C6 C11 1.389(4) . ?
C6 C7 1.399(4) . ?
C7 C8 1.388(4) . ?
C7 H7A 0.95 . ?
C8 C9 1.382(5) . ?
C8 H8A 0.95 . ?
C9 C10 1.379(5) . ?
C9 H9A 0.95 . ?
C10 C11 1.385(4) . ?
C10 H10A 0.95 . ?
C11 H11A 0.95 . ?
C12 C13 1.478(4) . ?
C13 C18 1.395(4) . ?
C13 C14 1.397(4) . ?
C14 C15 1.386(4) . ?
C14 H14A 0.95 . ?
C15 C16 1.403(4) . ?
C16 C17 1.393(4) . ?
C17 C18 1.386(4) . ?
C18 H18A 0.95 . ?
O101 O101 0.704(18) 2_675 ?
O201 O202 1.72(2) 2_675 ?
O202 O202 1.68(5) 2_675 ?

loop_
_geom_torsion_atom_site_label_1
_geom_torsion_atom_site_label_2
_geom_torsion_atom_site_label_3
_geom_torsion_atom_site_label_4
_geom_torsion
_geom_torsion_site_symmetry_1
_geom_torsion_site_symmetry_2
_geom_torsion_site_symmetry_3
_geom_torsion_site_symmetry_4
_geom_torsion_publ_flag
C2 S1 N1 C1 0.8(2) . . . . ?
S1 N1 C1 N2 -0.6(3) . . . . ?
S1 N1 C1 C3 175.2(2) . . . . ?
C2 N2 C1 N1 0.0(3) . . . . ?
C2 N2 C1 C3 -175.8(2) . . . . ?
C1 N2 C2 N3 -179.3(2) . . . . ?
C1 N2 C2 S1 0.6(3) . . . . ?
C6 N3 C2 N2 -176.5(3) . . . . ?
C6 N3 C2 S1 3.6(4) . . . . ?
N1 S1 C2 N2 -0.8(2) . . . . ?
N1 S1 C2 N3 179.0(2) . . . . ?
N1 C1 C3 C4B -94.5(10) . . . . ?
N2 C1 C3 C4B 81.2(10) . . . . ?
N1 C1 C3 C4 -73.0(4) . . . . ?
N2 C1 C3 C4 102.7(3) . . . . ?
C1 C3 C4 O1 -56.4(5) . . . . ?
C1 C3 C4 C5 178.6(3) . . . . ?
C1 C3 C4B O1B -22.7(18) . . . . ?
C1 C3 C4B C5B 88.1(11) . . . . ?
C2 N3 C6 C11 -2.4(5) . . . . ?
C2 N3 C6 C7 177.9(3) . . . . ?
C11 C6 C7 C8 0.9(4) . . . . ?
N3 C6 C7 C8 -179.4(3) . . . . ?
C6 C7 C8 C9 -0.6(5) . . . . ?
C7 C8 C9 C10 0.4(5) . . . . ?
C8 C9 C10 C11 -0.5(5) . . . . ?
C9 C10 C11 C6 0.8(5) . . . . ?
C7 C6 C11 C10 -0.9(5) . . . . ?
N3 C6 C11 C10 179.4(3) . . . . ?
O3 C12 C13 C18 3.6(4) . . . . ?
O2 C12 C13 C18 -176.3(2) . . . . ?
O3 C12 C13 C14 -177.6(3) . . . . ?
O2 C12 C13 C14 2.6(4) . . . . ?
C18 C13 C14 C15 1.1(4) . . . . ?
C12 C13 C14 C15 -177.7(2) . . . . ?
C13 C14 C15 O4 178.4(2) . . . . ?
C13 C14 C15 C16 0.1(4) . . . . ?
O4 C15 C16 O5 0.2(4) . . . . ?
C14 C15 C16 O5 178.4(2) . . . . ?
O4 C15 C16 C17 -179.8(2) . . . . ?
C14 C15 C16 C17 -1.5(4) . . . . ?
O5 C16 C17 O6 1.1(4) . . . . ?
C15 C16 C17 O6 -179.0(2) . . . . ?
O5 C16 C17 C18 -178.3(2) . . . . ?
C15 C16 C17 C18 1.7(4) . . . . ?
O6 C17 C18 C13 -179.7(2) . . . . ?
C16 C17 C18 C13 -0.4(4) . . . . ?
C14 C13 C18 C17 -1.0(4) . . . . ?
C12 C13 C18 C17 177.9(2) . . . . ?
